data_7011117
loop_
_publ_author_name
'Dan M. J. Doble'
'Alexander J. Blake'
'Wan-Sheung Li'
'Martin Schr\"oder'

_publ_section_title
;
 Na+-Mediated aggregation of imino-carboxylate transition metal
 complexes
;
_journal_issue 21
_journal_name_full 'J. Chem. Soc., Dalton Trans.'
_journal_page_first 3137
_journal_page_last 3139
_journal_paper_doi 10.1039/b107873a
_journal_year 2001
_chemical_formula_sum 'C30 H68 Cl2 Mn2 N8 Na4 O25'
_chemical_formula_weight 1213.66
_chemical_name_systematic
; 
? 
;
_space_group_IT_number 147
_symmetry_cell_setting trigonal
_symmetry_space_group_name_Hall '-P 3'
_symmetry_space_group_name_H-M 'P -3'
_atom_sites_solution_hydrogens 'Me and water Hs found in delta-F, others placed geometrically'
_atom_sites_solution_primary Patterson
_atom_sites_solution_secondary 'difference fourier synthesis'
_audit_creation_method SHELXL-97
_cell_angle_alpha 90.00
_cell_angle_beta 90.00
_cell_angle_gamma 120.00
_cell_formula_units_Z 1
_cell_length_a 9.004(5)
_cell_length_b 9.004(5)
_cell_length_c 18.119(12)
_cell_measurement_reflns_used 26
_cell_measurement_temperature 150(2)
_cell_measurement_theta_max 17
_cell_measurement_theta_min 15
_cell_volume 1272.1(13)
_computing_cell_refinement 'STADI-4 (Stoe & Cie, 1996a)'
_computing_data_collection 'STADI-4 (Stoe & Cie, 1996a)'
_computing_data_reduction 'X-RED (Stoe & Cie, 1996b)'
_computing_molecular_graphics 'SHELXTL/PC (Sheldrick, 1994)'
_computing_publication_material 'SHELXL-97 (Sheldrick, 1997)'
_computing_structure_refinement 'SHELXL-97 (Sheldrick, 1997)'
_computing_structure_solution 'SHELXS-97 (Sheldrick, 1990)'
_diffrn_ambient_temperature 150(2)
_diffrn_measured_fraction_theta_full 0.995
_diffrn_measured_fraction_theta_max 0.995
_diffrn_measurement_device_type 'Stoe Stadi-4 four-circle'
_diffrn_measurement_method omega-theta
_diffrn_radiation_monochromator graphite
_diffrn_radiation_source 'fine-focus sealed tube'
_diffrn_radiation_type MoK\a
_diffrn_radiation_wavelength 0.71073
_diffrn_reflns_av_R_equivalents 0.0179
_diffrn_reflns_av_sigmaI/netI 0.0191
_diffrn_reflns_limit_h_max 10
_diffrn_reflns_limit_h_min -10
_diffrn_reflns_limit_k_max 10
_diffrn_reflns_limit_k_min -9
_diffrn_reflns_limit_l_max 21
_diffrn_reflns_limit_l_min 0
_diffrn_reflns_number 3076
_diffrn_reflns_theta_full 24.98
_diffrn_reflns_theta_max 24.98
_diffrn_reflns_theta_min 2.61
_diffrn_standards_decay_% 5
_diffrn_standards_interval_time 60
_diffrn_standards_number 3
_exptl_absorpt_coefficient_mu 0.725
_exptl_absorpt_correction_T_max 0.770
_exptl_absorpt_correction_T_min 0.709
_exptl_absorpt_correction_type 'psi scans'
_exptl_crystal_colour yellow
_exptl_crystal_density_diffrn 1.584
_exptl_crystal_density_meas ?
_exptl_crystal_density_method .
_exptl_crystal_description 'equant block'
_exptl_crystal_F_000 632
_exptl_crystal_size_max 0.51
_exptl_crystal_size_mid 0.51
_exptl_crystal_size_min 0.38
_refine_diff_density_max 0.68
_refine_diff_density_min -0.26
_refine_diff_density_rms 0.05
_refine_ls_extinction_method none
_refine_ls_goodness_of_fit_ref 1.084
_refine_ls_hydrogen_treatment 'riding model'
_refine_ls_matrix_type full
_refine_ls_number_parameters 176
_refine_ls_number_reflns 1513
_refine_ls_number_restraints 19
_refine_ls_restrained_S_all 1.082
_refine_ls_R_factor_all 0.0403
_refine_ls_R_factor_gt 0.0345
_refine_ls_shift/su_max 0.098
_refine_ls_shift/su_mean 0.002
_refine_ls_structure_factor_coef Fsqd
_refine_ls_weighting_details 'w=1/[\s^2^(Fo^2^)+(0.0424P)^2^+1.1834P] where P=(Fo^2^+2Fc^2^)/3'
_refine_ls_weighting_scheme calc
_refine_ls_wR_factor_gt 0.0879
_refine_ls_wR_factor_ref 0.0935
_reflns_number_gt 1353
_reflns_number_total 1513
_reflns_threshold_expression >2sigma(I)
_cod_data_source_file b107873a.txt
_cod_data_source_block 2
_cod_depositor_comments
;
The following automatic conversions were performed:
'_symmetry_cell_setting' value 'Trigonal' changed to 'trigonal' according
to '/home/saulius/struct/CIF-dictionaries/cif_core.dic' dictionary named
'cif_core.dic' version 2.4.1 from 2010-06-29.

Automatic conversion script
Id: cif_fix_enum 1527 2010-12-29 10:47:43Z saulius 

The following automatic conversions were performed:

'_refine_ls_weighting_scheme' value 'calc
w=1/[\s^2^(Fo^2^)+(0.0424P)^2^+1.1834P] where P=(Fo^2^+2Fc^2^)/3' was
changed to 'calc'. New tag '_refine_ls_weighting_details' was
created. The value of the new tag was set to
'w=1/[\s^2^(Fo^2^)+(0.0424P)^2^+1.1834P] where P=(Fo^2^+2Fc^2^)/3'.

Automatic conversion script
Id: cif_fix_values 3143 2015-03-26 13:38:13Z robertas 
;
_cod_original_sg_symbol_H-M P-3
_cod_database_code 7011117

loop_
_symmetry_equiv_pos_as_xyz
'x, y, z'
'-y, x-y, z'
'-x+y, -x, z'
'-x, -y, -z'
'y, -x+y, -z'
'x-y, x, -z'

loop_
_atom_site_label
_atom_site_type_symbol
_atom_site_fract_x
_atom_site_fract_y
_atom_site_fract_z
_atom_site_U_iso_or_equiv
_atom_site_adp_type
_atom_site_occupancy
_atom_site_calc_flag
_atom_site_refinement_flags
_atom_site_disorder_assembly
_atom_site_disorder_group
Mn Mn 0.3333 0.6667 0.30781(3) 0.0238(2) Uani 1 d S . .
Na1 Na 1.0000 1.0000 0.5000 0.0188(4) Uani 1 d S . .
Na2 Na 0.6686(3) 0.6131(3) 0.45863(12) 0.0290(5) Uani 0.50 d P . 1
O1W O 0.5803(6) 0.5420(5) 0.4694(2) 0.0326(9) Uani 0.50 d PD . 2
H1WA H 0.588(5) 0.628(3) 0.446(2) 0.039 Uiso 0.50 d PD A 2
H1WB H 0.656(6) 0.584(5) 0.503(2) 0.039 Uiso 0.50 d PD B 2
N N 0.3333 0.6667 0.16447(18) 0.0272(7) Uani 1 d SD . .
C1 C 0.3928(6) 0.8447(5) 0.1468(2) 0.0241(9) Uani 0.50 d PD C 1
H1A H 0.3001 0.8698 0.1584 0.029 Uiso 0.50 calc PR C 1
H1B H 0.4148 0.8613 0.0931 0.029 Uiso 0.50 calc PR C 1
C1' C 0.4869(7) 0.8219(6) 0.1352(3) 0.0376(12) Uani 0.50 d PD C 2
H1A' H 0.5797 0.7952 0.1266 0.045 Uiso 0.50 calc PR C 2
H1B' H 0.4579 0.8535 0.0872 0.045 Uiso 0.50 calc PR C 2
C2 C 0.5491(4) 0.9691(3) 0.18624(14) 0.0378(6) Uani 1 d D . .
H2A H 0.652(3) 0.973(5) 0.164(3) 0.045 Uiso 0.50 d PD D 1
H2B H 0.569(6) 1.088(2) 0.186(3) 0.045 Uiso 0.50 d PD E 1
H2A' H 0.441(3) 0.973(5) 0.191(3) 0.045 Uiso 0.50 d PD F 2
H2B' H 0.641(4) 1.086(3) 0.172(3) 0.045 Uiso 0.50 d PD G 2
N3 N 0.5523(2) 0.9153(2) 0.26217(10) 0.0267(4) Uani 1 d . . .
C4 C 0.6833(3) 1.0003(3) 0.30245(13) 0.0301(5) Uani 1 d . . .
C5 C 0.6766(3) 0.9231(3) 0.37806(13) 0.0319(6) Uani 1 d . . .
O6 O 0.5529(2) 0.7740(2) 0.38894(9) 0.0411(5) Uani 1 d . . .
O7 O 0.7917(2) 1.0096(3) 0.42298(10) 0.0449(5) Uani 1 d . . .
C8 C 0.8416(4) 1.1635(4) 0.28180(19) 0.0551(8) Uani 1 d . . .
H8A H 0.8972 1.1427 0.2397 0.083 Uiso 1 calc R . .
H8B H 0.9207 1.2049 0.3238 0.083 Uiso 1 calc R . .
H8C H 0.8107 1.2500 0.2683 0.083 Uiso 1 calc R . .
Cl1 Cl 0.0000 1.0000 0.1395(6) 0.0318(18) Uani 0.30 d SP H 1
O2W O 0.0000 1.0000 0.1399(12) 0.077(5) Uani 0.70 d SPD I 2
H2WA H -0.097(6) 0.913(8) 0.149(6) 0.093 Uiso 0.47 d PD J 2
Cl2 Cl -0.1380(11) 0.1854(11) 0.0492(7) 0.060(2) Uani 0.20 d P K 1
O3W O -0.1320(11) 0.1784(12) 0.0355(5) 0.105(3) Uani 0.80 d PD L 2
H3WA H -0.112(4) 0.131(6) 0.071(2) 0.126 Uiso 0.80 d PD M 2
H3WB H -0.200(8) 0.209(9) 0.053(3) 0.126 Uiso 0.80 d PD N 2
Cl3 Cl -0.3333 0.3333 0.0761(13) 0.031(5) Uani 0.10 d SP O 1
O4W O -0.3333 0.3333 0.0710(6) 0.083(4) Uani 0.90 d SPD P 2
H4WB H -0.249(4) 0.320(6) 0.0588(6) 0.099 Uiso 0.45 d PD Q 2
H4WA H -0.3333 0.3333 0.1179(6) 0.099 Uiso 0.45 d SPD R 2
O5W O -0.3333 0.3333 0.40044(15) 0.0301(6) Uani 1 d SD . .
H5WA H -0.240(3) 0.354(5) 0.4205(19) 0.036 Uiso 0.67 d PD . .

loop_
_atom_site_aniso_label
_atom_site_aniso_U_11
_atom_site_aniso_U_22
_atom_site_aniso_U_33
_atom_site_aniso_U_23
_atom_site_aniso_U_13
_atom_site_aniso_U_12
Mn 0.0256(2) 0.0256(2) 0.0203(3) 0.000 0.000 0.01279(12)
Na1 0.0176(6) 0.0176(6) 0.0211(9) 0.000 0.000 0.0088(3)
Na2 0.0319(13) 0.0227(11) 0.0298(11) -0.0010(9) 0.0001(10) 0.0116(10)
O1W 0.023(2) 0.031(2) 0.036(2) -0.0021(18) -0.0084(19) 0.0079(17)
N 0.0258(10) 0.0258(10) 0.0301(17) 0.000 0.000 0.0129(5)
C1 0.027(2) 0.028(2) 0.020(2) 0.0047(17) 0.0009(18) 0.016(2)
C1' 0.040(3) 0.037(3) 0.026(2) 0.007(2) 0.002(2) 0.013(3)
C2 0.0456(15) 0.0279(13) 0.0321(13) 0.0069(10) 0.0006(11) 0.0125(12)
N3 0.0286(10) 0.0243(10) 0.0273(9) -0.0015(8) -0.0032(8) 0.0132(8)
C4 0.0283(12) 0.0262(12) 0.0395(13) -0.0080(10) -0.0058(10) 0.0163(10)
C5 0.0320(13) 0.0403(14) 0.0352(13) -0.0103(11) -0.0086(10) 0.0269(12)
O6 0.0418(10) 0.0476(11) 0.0297(9) 0.0036(8) -0.0063(8) 0.0194(9)
O7 0.0416(11) 0.0586(12) 0.0461(11) -0.0210(9) -0.0243(9) 0.0336(10)
C8 0.0365(16) 0.0349(15) 0.074(2) -0.0002(14) -0.0135(14) 0.0032(13)
Cl1 0.031(2) 0.031(2) 0.034(5) 0.000 0.000 0.0153(12)
O2W 0.088(7) 0.088(7) 0.057(12) 0.000 0.000 0.044(3)
Cl2 0.033(3) 0.041(3) 0.096(4) 0.004(3) 0.023(3) 0.011(2)
O3W 0.098(5) 0.101(5) 0.144(7) 0.024(4) 0.005(4) 0.070(4)
Cl3 0.028(6) 0.028(6) 0.035(11) 0.000 0.000 0.014(3)
O4W 0.091(5) 0.091(5) 0.067(7) 0.000 0.000 0.045(2)
O5W 0.0340(10) 0.0340(10) 0.0224(14) 0.000 0.000 0.0170(5)

loop_
_atom_type_symbol
_atom_type_description
_atom_type_scat_dispersion_real
_atom_type_scat_dispersion_imag
_atom_type_scat_source
C C 0.0033 0.0016 'International Tables Vol C Tables 4.2.6.8 and 6.1.1.4'
H H 0.0000 0.0000 'International Tables Vol C Tables 4.2.6.8 and 6.1.1.4'
N N 0.0061 0.0033 'International Tables Vol C Tables 4.2.6.8 and 6.1.1.4'
O O 0.0106 0.0060 'International Tables Vol C Tables 4.2.6.8 and 6.1.1.4'
Na Na 0.0362 0.0249 'International Tables Vol C Tables 4.2.6.8 and 6.1.1.4'
Mn Mn 0.3368 0.7283 'International Tables Vol C Tables 4.2.6.8 and 6.1.1.4'
Cl Cl 0.1484 0.1585 'International Tables Vol C Tables 4.2.6.8 and 6.1.1.4'

loop_
_geom_angle_atom_site_label_1
_geom_angle_atom_site_label_2
_geom_angle_atom_site_label_3
_geom_angle
_geom_angle_site_symmetry_1
_geom_angle_site_symmetry_3
_geom_angle_publ_flag
O6 Mn O6 82.15(8) 2_665 . y
O6 Mn O6 82.15(8) 2_665 3_565 ?
O6 Mn O6 82.15(8) . 3_565 ?
O6 Mn N3 70.90(7) 2_665 2_665 ?
O6 Mn N3 152.58(7) . 2_665 ?
O6 Mn N3 98.66(7) 3_565 2_665 ?
O6 Mn N3 98.66(7) 2_665 . y
O6 Mn N3 70.90(7) . . y
O6 Mn N3 152.58(7) 3_565 . ?
N3 Mn N3 107.55(5) 2_665 . ?
O6 Mn N3 152.58(7) 2_665 3_565 ?
O6 Mn N3 98.66(7) . 3_565 ?
O6 Mn N3 70.90(7) 3_565 3_565 ?
N3 Mn N3 107.55(5) 2_665 3_565 ?
N3 Mn N3 107.55(5) . 3_565 ?
O6 Mn N 130.65(5) 2_665 . ?
O6 Mn N 130.65(5) . . y
O6 Mn N 130.65(5) 3_565 . ?
N3 Mn N 68.67(5) 2_665 . ?
N3 Mn N 68.67(5) . . y
N3 Mn N 68.67(5) 3_565 . ?
O7 Na1 O7 91.06(8) 5_566 . ?
O7 Na1 O7 88.94(7) 5_566 6_656 ?
O7 Na1 O7 91.06(8) . 6_656 ?
O7 Na1 O7 88.94(8) 5_566 4_776 ?
O7 Na1 O7 180.0 . 4_776 ?
O7 Na1 O7 88.94(8) 6_656 4_776 ?
O7 Na1 O7 91.06(8) 5_566 3_675 ?
O7 Na1 O7 88.94(8) . 3_675 ?
O7 Na1 O7 180.0 6_656 3_675 ?
O7 Na1 O7 91.06(8) 4_776 3_675 ?
O7 Na1 O7 180.0 5_566 2_765 ?
O7 Na1 O7 88.94(8) . 2_765 ?
O7 Na1 O7 91.06(8) 6_656 2_765 ?
O7 Na1 O7 91.06(8) 4_776 2_765 ?
O7 Na1 O7 88.94(8) 3_675 2_765 ?
O7 Na1 Na2 50.44(6) 5_566 4_776 ?
O7 Na1 Na2 113.78(6) . 4_776 ?
O7 Na1 Na2 130.17(7) 6_656 4_776 ?
O7 Na1 Na2 66.22(6) 4_776 4_776 ?
O7 Na1 Na2 49.83(7) 3_675 4_776 ?
O7 Na1 Na2 129.56(6) 2_765 4_776 ?
O7 Na1 Na2 129.56(6) 5_566 . ?
O7 Na1 Na2 66.22(6) . . ?
O7 Na1 Na2 49.83(7) 6_656 . ?
O7 Na1 Na2 113.78(6) 4_776 . ?
O7 Na1 Na2 130.17(7) 3_675 . ?
O7 Na1 Na2 50.44(6) 2_765 . ?
Na2 Na1 Na2 180.0 4_776 . ?
O7 Na1 Na2 66.22(6) 5_566 5_566 ?
O7 Na1 Na2 49.83(7) . 5_566 ?
O7 Na1 Na2 50.44(6) 6_656 5_566 ?
O7 Na1 Na2 130.17(7) 4_776 5_566 ?
O7 Na1 Na2 129.56(6) 3_675 5_566 ?
O7 Na1 Na2 113.78(6) 2_765 5_566 ?
Na2 Na1 Na2 115.14(3) 4_776 5_566 ?
Na2 Na1 Na2 64.86(3) . 5_566 ?
O7 Na1 Na2 49.83(7) 5_566 3_675 ?
O7 Na1 Na2 50.44(6) . 3_675 ?
O7 Na1 Na2 113.78(6) 6_656 3_675 ?
O7 Na1 Na2 129.56(6) 4_776 3_675 ?
O7 Na1 Na2 66.22(6) 3_675 3_675 ?
O7 Na1 Na2 130.17(7) 2_765 3_675 ?
Na2 Na1 Na2 64.86(3) 4_776 3_675 ?
Na2 Na1 Na2 115.14(3) . 3_675 ?
Na2 Na1 Na2 64.86(3) 5_566 3_675 ?
O7 Na1 Na2 113.78(6) 5_566 2_765 ?
O7 Na1 Na2 130.17(7) . 2_765 ?
O7 Na1 Na2 129.56(6) 6_656 2_765 ?
O7 Na1 Na2 49.83(7) 4_776 2_765 ?
O7 Na1 Na2 50.44(6) 3_675 2_765 ?
O7 Na1 Na2 66.22(6) 2_765 2_765 ?
Na2 Na1 Na2 64.86(3) 4_776 2_765 ?
Na2 Na1 Na2 115.14(3) . 2_765 ?
Na2 Na1 Na2 180.0 5_566 2_765 ?
Na2 Na1 Na2 115.14(3) 3_675 2_765 ?
O7 Na1 Na2 130.17(7) 5_566 6_656 ?
O7 Na1 Na2 129.56(6) . 6_656 ?
O7 Na1 Na2 66.22(6) 6_656 6_656 ?
O7 Na1 Na2 50.44(6) 4_776 6_656 ?
O7 Na1 Na2 113.78(6) 3_675 6_656 ?
O7 Na1 Na2 49.83(7) 2_765 6_656 ?
Na2 Na1 Na2 115.14(3) 4_776 6_656 ?
Na2 Na1 Na2 64.86(3) . 6_656 ?
Na2 Na1 Na2 115.14(3) 5_566 6_656 ?
Na2 Na1 Na2 180.0 3_675 6_656 ?
Na2 Na1 Na2 64.86(3) 2_765 6_656 ?
O6 Na2 O7 102.07(10) . 6_656 ?
O6 Na2 O7 101.57(10) . 2_765 ?
O7 Na2 O7 82.08(11) 6_656 2_765 ?
O6 Na2 O5W 121.82(11) . 1_655 ?
O7 Na2 O5W 136.02(11) 6_656 1_655 ?
O7 Na2 O5W 86.27(8) 2_765 1_655 ?
O6 Na2 C5 121.32(10) . 6_656 ?
O7 Na2 C5 91.70(9) 2_765 6_656 ?
O5W Na2 C5 115.84(10) 1_655 6_656 ?
O6 Na2 Na2 94.04(12) . 4_666 ?
O7 Na2 Na2 87.67(10) 6_656 4_666 ?
O7 Na2 Na2 162.80(14) 2_765 4_666 ?
O5W Na2 Na2 91.66(10) 1_655 4_666 ?
C5 Na2 Na2 73.84(9) 6_656 4_666 ?
O7 Na2 C5 90.38(9) 6_656 . ?
O7 Na2 C5 80.73(9) 2_765 . ?
O5W Na2 C5 129.29(11) 1_655 . ?
C5 Na2 C5 113.35(10) 6_656 . ?
Na2 Na2 C5 113.26(12) 4_666 . ?
O6 Na2 Na1 85.59(8) . . ?
O5W Na2 Na1 129.75(9) 1_655 . ?
C5 Na2 Na1 64.94(6) 6_656 . ?
Na2 Na2 Na1 130.69(10) 4_666 . ?
C5 Na2 Na1 64.13(6) . . ?
O6 Na2 Na2 57.28(8) . 5_566 ?
O7 Na2 Na2 46.19(7) 6_656 5_566 ?
O7 Na2 Na2 101.26(5) 2_765 5_566 ?
O5W Na2 Na2 172.47(9) 1_655 5_566 ?
C5 Na2 Na2 64.11(8) 6_656 5_566 ?
Na2 Na2 Na2 81.08(11) 4_666 5_566 ?
C5 Na2 Na2 53.29(7) . 5_566 ?
Na1 Na2 Na2 57.569(14) . 5_566 ?
O6 Na2 Na2 141.65(8) . 6_656 ?
O7 Na2 Na2 60.60(7) 6_656 6_656 ?
O5W Na2 Na2 81.22(8) 1_655 6_656 ?
C5 Na2 Na2 55.37(8) 6_656 6_656 ?
Na2 Na2 Na2 117.21(14) 4_666 6_656 ?
C5 Na2 Na2 118.96(6) . 6_656 ?
Na1 Na2 Na2 57.569(14) . 6_656 ?
Na2 Na2 Na2 103.80(8) 5_566 6_656 ?
C1 N C1 115.28(15) . 2_665 ?
C1 N C1 115.28(15) . 3_565 ?
C1 N C1 115.28(15) 2_665 3_565 ?
C1' N C1' 108.0(2) 2_665 . ?
C1 N Mn 102.7(2) . . ?
C1 N Mn 102.7(2) 2_665 . ?
C1 N Mn 102.7(2) 3_565 . ?
C1' N Mn 110.9(2) 2_665 . ?
C1' N Mn 110.9(2) . . ?
C1' N Mn 110.9(2) 3_565 . ?
N C1 C2 114.7(3) . . ?
C2 C1' N 112.2(3) . . ?
N3 C2 C1 111.9(2) . . ?
N3 C2 C1' 110.7(3) . . ?
C4 N3 C2 120.5(2) . . ?
C4 N3 Mn 118.16(16) . . ?
C2 N3 Mn 121.15(15) . . ?
N3 C4 C8 126.2(2) . . ?
N3 C4 C5 115.5(2) . . ?
C8 C4 C5 118.3(2) . . ?
O7 C5 O6 125.7(2) . . ?
O7 C5 C4 118.3(2) . . ?
O6 C5 C4 116.0(2) . . ?
O7 C5 Na2 56.31(14) . 5_566 ?
O6 C5 Na2 79.68(15) . 5_566 ?
C4 C5 Na2 144.32(16) . 5_566 ?
O7 C5 Na2 83.86(16) . . ?
O6 C5 Na2 50.25(13) . . ?
C4 C5 Na2 143.82(15) . . ?
Na2 C5 Na2 71.34(8) 5_566 . ?
C5 O6 Mn 118.23(15) . . ?
C5 O6 Na2 107.04(16) . . ?
Mn O6 Na2 127.49(10) . . ?
C5 O7 Na1 142.26(17) . . ?
C5 O7 Na2 100.01(18) . 5_566 ?
Na1 O7 Na2 85.22(9) . 5_566 ?
C5 O7 Na2 132.52(17) . 3_675 ?
Na1 O7 Na2 84.66(7) . 3_675 ?
Na2 O7 Na2 88.21(7) 5_566 3_675 ?
Na2 O5W Na2 105.96(8) 3_565 2 ?
Na2 O5W Na2 105.96(8) 3_565 1_455 ?
Na2 O5W Na2 105.96(8) 2 1_455 ?

loop_
_geom_bond_atom_site_label_1
_geom_bond_atom_site_label_2
_geom_bond_distance
_geom_bond_site_symmetry_2
_geom_bond_publ_flag
Mn O6 2.257(2) 2_665 ?
Mn O6 2.257(2) . y
Mn O6 2.257(2) 3_565 ?
Mn N3 2.273(2) 2_665 ?
Mn N3 2.273(2) . y
Mn N3 2.273(2) 3_565 ?
Mn N 2.597(4) . y
Na1 O7 2.3736(19) 5_566 ?
Na1 O7 2.374(2) . y
Na1 O7 2.374(2) 6_656 ?
Na1 O7 2.374(2) 4_776 ?
Na1 O7 2.374(2) 3_675 ?
Na1 O7 2.374(2) 2_765 ?
Na1 Na2 3.348(3) 4_776 ?
Na1 Na2 3.348(3) . ?
Na1 Na2 3.348(3) 5_566 ?
Na1 Na2 3.348(3) 3_675 ?
Na1 Na2 3.348(3) 2_765 ?
Na1 Na2 3.348(3) 6_656 ?
Na2 O6 2.508(3) . y
Na2 O7 2.567(3) 6_656 y
Na2 O7 2.592(3) 2_765 y
Na2 O5W 2.723(3) 1_655 y
Na2 C5 3.038(4) 6_656 ?
Na2 Na2 3.070(5) 4_666 ?
Na2 C5 3.119(4) . ?
Na2 Na2 3.591(3) 5_566 ?
Na2 Na2 3.591(3) 6_656 ?
O1W O1W 1.672(10) 4_666 ?
N C1 1.449(4) . ?
N C1 1.449(4) 2_665 ?
N C1 1.449(4) 3_565 ?
N C1' 1.488(5) 2_665 ?
N C1' 1.488(5) . ?
N C1' 1.488(5) 3_565 ?
C1 C2 1.473(5) . ?
C1' C2 1.477(5) . ?
C2 N3 1.464(3) . ?
N3 C4 1.268(3) . ?
C4 C8 1.496(4) . ?
C4 C5 1.524(4) . ?
C5 O7 1.239(3) . ?
C5 O6 1.260(3) . ?
C5 Na2 3.038(4) 5_566 ?
O7 Na2 2.567(3) 5_566 ?
O7 Na2 2.592(3) 3_675 ?
O5W Na2 2.723(3) 3_565 ?
O5W Na2 2.723(3) 2 ?
O5W Na2 2.722(3) 1_455 ?
